data_2012147
loop_
_publ_author_name
'  Ma\/lecka,  Magdalena'
'  Budzisz, El\.zbieta '

_publ_section_title
;
 Investigations on benz[1,2]oxaphosphinane derivatives
;
_journal_issue 8
_journal_name_full 'Acta Crystallographica Section C'
_journal_page_first 929
_journal_page_last 931
_journal_paper_doi 10.1107/S0108270101006734
_journal_volume 57
_journal_year 2001
_chemical_formula_moiety 'C14 H18 N1 O5 P1'
_chemical_formula_sum 'C14 H18 N O5 P'
_chemical_formula_weight 311.26
_chemical_name_systematic
;6-methyl-2-methoxy-3-[1(2-hydroxyethylamine)ethylidene]-2,3-dihydro-2,4-dioxo-
2\l^5^-benzo[e][1,2]oxaphosphinane
;
_space_group_IT_number 19
_symmetry_cell_setting orthorhombic
_symmetry_space_group_name_Hall 'P 2ac 2ab'
_symmetry_space_group_name_H-M 'P 21 21 21'
_audit_creation_method SHELXL-97
_cell_angle_alpha 90.00
_cell_angle_beta 90.00
_cell_angle_gamma 90.00
_cell_formula_units_Z 4
_cell_length_a 11.0710(10)
_cell_length_b 16.190(2)
_cell_length_c 8.4900(10)
_cell_measurement_reflns_used 25
_cell_measurement_temperature 293(2)
_cell_measurement_theta_max 28.32
_cell_measurement_theta_min 22.50
_cell_volume 1521.7(3)
_computing_cell_refinement 'MSC/AFC Diffractometer Control Software'
_computing_data_collection
;MSC/AFC Diffractometer Control Software (Molecular Structure Corporation,
 1989a)
;
_computing_data_reduction 'TEXSAN (1989b)'
_computing_molecular_graphics 'ORTEX (McArdle, 1995)'
_computing_publication_material 'PARST97 (Nardelli, 1996)'
_computing_structure_refinement 'SHELXL97 (Sheldrick, 1997)'
_computing_structure_solution 'SHELXS86 (Sheldrick, 1990)'
_diffrn_ambient_temperature 293(2)
_diffrn_measurement_device_type 'AFC5S Rigaku'
_diffrn_measurement_method '\w scan'
_diffrn_radiation_monochromator graphite
_diffrn_radiation_source 'fine-focus sealed tube'
_diffrn_radiation_type CuK\a
_diffrn_radiation_wavelength 1.54178
_diffrn_reflns_av_R_equivalents .0000
_diffrn_reflns_av_sigmaI/netI .0300
_diffrn_reflns_limit_h_max 13
_diffrn_reflns_limit_h_min 0
_diffrn_reflns_limit_k_max 20
_diffrn_reflns_limit_k_min 0
_diffrn_reflns_limit_l_max 10
_diffrn_reflns_limit_l_min 0
_diffrn_reflns_number 1669
_diffrn_reflns_theta_full 72.65
_diffrn_reflns_theta_max 72.65
_diffrn_reflns_theta_min 4.84
_diffrn_standards_decay_% <2
_diffrn_standards_interval_time 150
_diffrn_standards_number 3
_exptl_absorpt_coefficient_mu 1.799
_exptl_absorpt_correction_T_max .650
_exptl_absorpt_correction_T_min .505
_exptl_absorpt_correction_type analytical
_exptl_absorpt_process_details '(De Meulenar & Tompa, 1965)'
_exptl_crystal_colour colourless
_exptl_crystal_density_diffrn 1.359
_exptl_crystal_density_meas ?
_exptl_crystal_description prism
_exptl_crystal_F_000 656
_exptl_crystal_size_max .6
_exptl_crystal_size_mid .3
_exptl_crystal_size_min .3
_refine_diff_density_max .174
_refine_diff_density_min -.195
_refine_ls_abs_structure_details '(Flack, 1983)'
_refine_ls_abs_structure_Flack -.01(4)
_refine_ls_extinction_coef .0055(6)
_refine_ls_extinction_method SHELXL
_refine_ls_goodness_of_fit_ref 1.023
_refine_ls_hydrogen_treatment mixed
_refine_ls_matrix_type full
_refine_ls_number_parameters 230
_refine_ls_number_reflns 1669
_refine_ls_number_restraints 0
_refine_ls_restrained_S_all 1.023
_refine_ls_R_factor_all .0410
_refine_ls_R_factor_gt .0336
_refine_ls_shift/su_max .021
_refine_ls_shift/su_mean .001
_refine_ls_structure_factor_coef Fsqd
_refine_ls_weighting_details
;
 w=1/[\s^2^(Fo^2^)+(0.0636P)^2^] where P=(Fo^2^+2Fc^2^)/3'
;
_refine_ls_weighting_scheme calc
_refine_ls_wR_factor_ref .0965
_reflns_number_gt 1450
_reflns_number_total 1669
_reflns_threshold_expression I>2\s(I)
_cod_data_source_file na1518.cif
_cod_data_source_block II
_cod_depositor_comments
;
The following automatic conversions were performed:

'_exptl_absorpt_correction_type' value ' analytical' changed to
'analytical' according to
/home/saulius/struct/CIF-dictionaries/cif_core.dic dictionary named
'cif_core.dic' version 2.4.1 from 2010-06-29.

Automatic conversion script
Id: cif_fix_values 1715 2011-07-08 13:25:40Z adriana 

The following automatic conversions were performed:

'_exptl_crystal_density_meas' value 'not measured' was changed to '?'
- the value is perceived as not measured.

Automatic conversion script
Id: cif_fix_values 3008 2015-01-20 13:52:24Z robertas 
;
_cod_database_code 2012147
_cod_database_fobs_code 2012147

loop_
_symmetry_equiv_pos_as_xyz
'x, y, z'
'-x+1/2, -y, z+1/2'
'-x, y+1/2, -z+1/2'
'x+1/2, -y+1/2, -z'

loop_
_atom_site_label
_atom_site_fract_x
_atom_site_fract_y
_atom_site_fract_z
_atom_site_U_iso_or_equiv
_atom_site_adp_type
_atom_site_calc_flag
_atom_site_refinement_flags
_atom_site_occupancy
_atom_site_disorder_assembly
_atom_site_disorder_group
_atom_site_type_symbol
O1 .62126(16) .46337(11) 1.0008(3) .0520(5) Uani d . 1 . . O
P2 .51983(7) .39481(5) .97479(10) .0496(2) Uani d . 1 . . P
O21 .40728(19) .43808(15) .9387(4) .0696(8) Uani d . 1 . . O
O22 .5176(2) .34439(13) 1.1327(3) .0683(7) Uani d . 1 . . O
C23 .4646(5) .3834(3) 1.2733(5) .1046(18) Uani d . 1 . . C
H231 .4729 .4423 1.2656 .115 Uiso calc R 1 . . H
H233 .5059 .3641 1.3656 .115 Uiso calc R 1 . . H
H232 .3806 .3693 1.2802 .115 Uiso calc R 1 . . H
C3 .5806(2) .32639(18) .8363(4) .0459(7) Uani d . 1 . . C
C4 .7098(3) .32009(18) .8266(4) .0460(7) Uani d . 1 . . C
O4 .76227(18) .27093(14) .7355(3) .0573(6) Uani d . 1 . . O
C5 .9122(3) .35940(19) .9342(4) .0464(7) Uani d . 1 . . C
H5 .937(3) .3134(19) .877(4) .049(9) Uiso d . 1 . . H
C6 .9894(3) .41038(18) 1.0159(4) .0503(7) Uani d . 1 . . C
C61 1.1241(3) .3948(2) 1.0197(5) .0661(9) Uani d . 1 . . C
H611 1.1401 .3388 .9891 .073 Uiso calc R 1 . . H
H612 1.1539 .4040 1.1245 .073 Uiso calc R 1 . . H
H613 1.1638 .4318 .9481 .073 Uiso calc R 1 . . H
C7 .9408(3) .4789(2) 1.0915(5) .0595(9) Uani d . 1 . . C
H7 .993(3) .511(2) 1.153(5) .069(11) Uiso d . 1 . . H
C8 .8188(3) .4952(2) 1.0885(5) .0590(8) Uani d . 1 . . C
H8 .777(4) .546(2) 1.151(5) .086(13) Uiso d . 1 . . H
C9 .7432(3) .44233(18) 1.0058(4) .0482(7) Uani d . 1 . . C
C10 .7872(2) .37416(16) .9268(4) .0431(6) Uani d . 1 . . C
C31 .5046(3) .27695(18) .7406(4) .0478(7) Uani d . 1 . . C
C311 .3694(3) .2804(2) .7469(5) .0629(9) Uani d . 1 . . C
H311 .3371 .2259 .7325 .069 Uiso calc R 1 . . H
H312 .3402 .3159 .6648 .069 Uiso calc R 1 . . H
H313 .3444 .3016 .8473 .069 Uiso calc R 1 . . H
N32 .5524(2) .22382(17) .6404(3) .0519(7) Uani d . 1 . . N
H32 .647(4) .219(3) .645(6) .112(16) Uiso d . 1 . . H
C33 .4895(3) .1648(2) .5389(4) .0564(8) Uani d . 1 . . C
H331 .419(4) .192(2) .482(5) .090(13) Uiso d . 1 . . H
H332 .451(3) .119(2) .594(5) .071(11) Uiso d . 1 . . H
C34 .5788(3) .1299(2) .4234(5) .0604(9) Uani d . 1 . . C
H341 .532(3) .0879(19) .359(4) .057(10) Uiso d . 1 . . H
H342 .605(4) .185(3) .351(6) .109(15) Uiso d . 1 . . H
O35 .6800(2) .09472(16) .4971(4) .0692(7) Uani d . 1 . . O
H35 .667(5) .040(3) .528(6) .124(19) Uiso d . 1 . . H

loop_
_atom_site_aniso_label
_atom_site_aniso_U_11
_atom_site_aniso_U_22
_atom_site_aniso_U_33
_atom_site_aniso_U_12
_atom_site_aniso_U_13
_atom_site_aniso_U_23
O1 .0425(10) .0429(9) .0707(15) .0015(8) .0043(11) -.0085(11)
P2 .0417(3) .0473(4) .0598(5) .0003(3) .0053(4) -.0028(4)
O21 .0401(10) .0679(13) .101(2) .0111(11) .0009(12) -.0173(14)
O22 .0927(18) .0556(12) .0566(14) -.0094(14) .0192(14) -.0025(11)
C23 .160(5) .088(3) .065(3) -.029(3) .048(3) -.017(2)
C3 .0372(14) .0451(14) .0553(19) .0001(12) .0002(13) .0016(14)
C4 .0414(14) .0430(14) .0536(17) -.0007(11) .0000(13) -.0012(14)
O4 .0423(11) .0611(13) .0684(14) .0006(10) .0023(11) -.0193(12)
C5 .0423(15) .0479(15) .0491(19) -.0016(12) .0008(13) .0020(13)
C6 .0428(14) .0606(16) .0476(17) -.0081(13) -.0010(13) .0000(15)
C61 .0422(15) .086(2) .070(2) -.0077(17) -.0034(16) -.001(2)
C7 .0540(17) .066(2) .059(2) -.0140(16) -.0024(17) -.0097(18)
C8 .0562(18) .0601(18) .061(2) -.0083(15) .0024(16) -.0126(18)
C9 .0417(13) .0468(13) .0559(18) -.0003(12) .0025(14) -.0035(15)
C10 .0395(13) .0423(14) .0474(16) -.0006(11) .0005(12) -.0016(12)
C31 .0405(14) .0495(14) .0534(16) -.0017(12) -.0028(13) .0037(14)
C311 .0426(16) .068(2) .078(3) .0022(15) -.0065(17) -.0070(19)
N32 .0439(13) .0566(14) .0550(16) -.0046(11) -.0041(12) -.0111(13)
C33 .0525(17) .0578(16) .059(2) -.0111(16) -.0061(17) -.0067(16)
C34 .066(2) .0612(19) .054(2) -.0095(18) -.0049(17) -.0082(17)
O35 .0575(13) .0641(14) .0861(18) -.0039(12) -.0028(13) -.0074(16)

loop_
_atom_type_symbol
_atom_type_description
_atom_type_scat_dispersion_real
_atom_type_scat_dispersion_imag
_atom_type_scat_source
C C .0181 .0091 'International Tables Vol C Tables 4.2.6.8 and 6.1.1.4'
H H .0000 .0000 'International Tables Vol C Tables 4.2.6.8 and 6.1.1.4'
N N .0311 .0180 'International Tables Vol C Tables 4.2.6.8 and 6.1.1.4'
O O .0492 .0322 'International Tables Vol C Tables 4.2.6.8 and 6.1.1.4'
P P .2955 .4335 'International Tables Vol C Tables 4.2.6.8 and 6.1.1.4'

loop_
_geom_angle_atom_site_label_1
_geom_angle_atom_site_label_2
_geom_angle_atom_site_label_3
_geom_angle
_geom_angle_publ_flag
C9 O1 P2 121.11(17) yes
O21 P2 O22 114.48(16) yes
O21 P2 O1 107.20(12) yes
O22 P2 O1 104.79(13) yes
O21 P2 C3 119.37(16) yes
O22 P2 C3 104.52(14) yes
O1 P2 C3 105.23(12) yes
C23 O22 P2 118.4(2) yes
O22 C23 H231 109.5 no
O22 C23 H233 109.5 no
H231 C23 H233 109.5 no
O22 C23 H232 109.5 no
H231 C23 H232 109.5 no
H233 C23 H232 109.5 no
C31 C3 C4 121.2(3) yes
C31 C3 P2 120.9(2) yes
C4 C3 P2 117.8(2) yes
O4 C4 C3 122.9(3) yes
O4 C4 C10 117.3(2) yes
C3 C4 C10 119.8(3) yes
C6 C5 C10 122.1(3) no
C6 C5 H5 124(2) no
C10 C5 H5 114(2) no
C5 C6 C7 118.1(3) no
C5 C6 C61 121.5(3) no
C7 C6 C61 120.3(3) no
C6 C61 H611 109.5 no
C6 C61 H612 109.5 no
H611 C61 H612 109.5 no
C6 C61 H613 109.5 no
H611 C61 H613 109.5 no
H612 C61 H613 109.5 no
C8 C7 C6 121.6(3) no
C8 C7 H7 120(2) no
C6 C7 H7 118(2) no
C7 C8 C9 118.9(3) no
C7 C8 H8 124(2) no
C9 C8 H8 117(2) no
C10 C9 C8 121.8(3) no
C10 C9 O1 121.5(3) yes
C8 C9 O1 116.7(3) no
C9 C10 C5 117.5(3) no
C9 C10 C4 123.0(2) yes
C5 C10 C4 119.4(3) no
N32 C31 C3 120.0(3) yes
N32 C31 C311 116.6(3) yes
C3 C31 C311 123.5(3) yes
C31 C311 H311 109.5 no
C31 C311 H312 109.5 no
H311 C311 H312 109.5 no
C31 C311 H313 109.5 no
H311 C311 H313 109.5 no
H312 C311 H313 109.5 no
C31 N32 C33 127.9(3) yes
C31 N32 H32 115(3) no
C33 N32 H32 116(3) no
N32 C33 C34 108.5(3) yes
N32 C33 H331 111(2) no
C34 C33 H331 111(2) no
N32 C33 H332 115(2) no
C34 C33 H332 108(2) no
H331 C33 H332 103(3) no
O35 C34 C33 112.8(3) yes
O35 C34 H341 112(2) no
C33 C34 H341 106(2) no
O35 C34 H342 111(3) no
C33 C34 H342 103(2) no
H341 C34 H342 111(3) no
C34 O35 H35 113(3) no

loop_
_geom_bond_atom_site_label_1
_geom_bond_atom_site_label_2
_geom_bond_site_symmetry_2
_geom_bond_distance
_geom_bond_publ_flag
O1 C9 . 1.393(3) yes
O1 P2 . 1.594(2) yes
P2 O21 . 1.462(2) yes
P2 O22 . 1.570(2) yes
P2 C3 . 1.750(3) yes
O22 C23 . 1.472(4) yes
C23 H231 . .9600 no
C23 H233 . .9600 no
C23 H232 . .9600 no
C3 C31 . 1.418(4) yes
C3 C4 . 1.436(4) yes
C4 O4 . 1.253(3) yes
C4 C10 . 1.492(4) yes
C5 C6 . 1.375(4) no
C5 C10 . 1.406(4) no
C5 H5 . .93(3) no
C6 C7 . 1.390(5) no
C6 C61 . 1.513(4) no
C61 H611 . .9600 no
C61 H612 . .9600 no
C61 H613 . .9600 no
C7 C8 . 1.376(5) no
C7 H7 . .94(4) no
C8 C9 . 1.388(4) no
C8 H8 . 1.09(4) no
C9 C10 . 1.380(4) yes
C31 N32 . 1.320(4) yes
C31 C311 . 1.499(4) yes
C311 H311 . .9600 no
C311 H312 . .9600 no
C311 H313 . .9600 no
N32 C33 . 1.463(4) yes
N32 H32 . 1.05(5) no
C33 C34 . 1.502(5) yes
C33 H331 . 1.02(4) no
C33 H332 . .98(4) no
C34 O35 . 1.404(4) yes
C34 H341 . 1.01(3) no
C34 H342 . 1.12(5) no
O35 H35 . .94(5) no

loop_
_geom_hbond_atom_site_label_D
_geom_hbond_atom_site_label_H
_geom_hbond_atom_site_label_A
_geom_hbond_site_symmetry_A
_geom_hbond_distance_DH
_geom_hbond_distance_HA
_geom_hbond_distance_DA
_geom_hbond_angle_DHA
_geom_hbond_publ_flag
N32 H32 O4 1_555 1.05(5) 1.71(5) 2.575(3) 136(4) yes
N32 H32 O35 1_555 1.05(5) 2.39(5) 2.801(4) 102(4) yes
O35 H35 O21 3_646 .94(5) 1.87(5) 2.768(4) 162(5) yes
